data_1512970
loop_
_publ_author_name
'Diego Gonzalez-Flores'
'Siddappa A. Patil'
'Phillip A. Medina'
'Seth Dever'
'Chananate Uthaisar'
'Leslie W. Pineda'
'Mavis L. Montero'
'Joseph W. Ziller'
'Bradley D. Fahlman'

_publ_section_title
;
 Synthesis of hafnium(IV) beta-ketoiminates as potential precursors for
 the MOCVD of HfO2
;
_journal_name_full
;
Inorganica Chimica Acta
;
_journal_page_first 60
_journal_page_last 65
_journal_paper_doi 10.1016/j.ica.2012.10.002
_journal_volume 396
_journal_year 2013
_chemical_formula_sum 'C37 H52 Hf N4 O2'
_chemical_formula_weight 763.32
_space_group_IT_number 14
_symmetry_cell_setting monoclinic
_symmetry_space_group_name_Hall '-P 2yn'
_symmetry_space_group_name_H-M 'P 1 21/n 1'
_atom_sites_solution_primary direct
_atom_sites_solution_secondary difmap
_cell_angle_alpha 90.00
_cell_angle_beta 98.1855(3)
_cell_angle_gamma 90.00
_cell_formula_units_Z 4
_cell_length_a 11.1333(4)
_cell_length_b 10.3317(3)
_cell_length_c 31.2018(10)
_cell_measurement_reflns_used 9275
_cell_measurement_temperature 88(2)
_cell_measurement_theta_max 28.72
_cell_measurement_theta_min 2.37
_cell_volume 3552.5(2)
_computing_cell_refinement 'Bruker SAINT'
_computing_data_collection 'Bruker APEX2'
_computing_data_reduction 'Bruker SAINT'
_computing_molecular_graphics 'Bruker SHELXTL'
_computing_publication_material 'Bruker SHELXTL'
_computing_structure_refinement 'SHELXL-97 (Sheldrick, 2008)'
_computing_structure_solution 'SHELXS-97 (Sheldrick, 2008)'
_diffrn_ambient_temperature 88(2)
_diffrn_measured_fraction_theta_full 1.000
_diffrn_measured_fraction_theta_max 0.935
_diffrn_measurement_device_type 'Bruker APEX-II CCD'
_diffrn_measurement_method '\f and \w scans'
_diffrn_radiation_monochromator graphite
_diffrn_radiation_source 'fine-focus sealed tube'
_diffrn_radiation_type MoK\a
_diffrn_radiation_wavelength 0.71073
_diffrn_reflns_av_R_equivalents 0.0159
_diffrn_reflns_av_sigmaI/netI 0.0126
_diffrn_reflns_limit_h_max 14
_diffrn_reflns_limit_h_min -15
_diffrn_reflns_limit_k_max 13
_diffrn_reflns_limit_k_min -14
_diffrn_reflns_limit_l_max 42
_diffrn_reflns_limit_l_min -41
_diffrn_reflns_number 41882
_diffrn_reflns_theta_full 25.50
_diffrn_reflns_theta_max 28.94
_diffrn_reflns_theta_min 1.87
_exptl_absorpt_coefficient_mu 2.973
_exptl_absorpt_correction_T_max 0.6986
_exptl_absorpt_correction_T_min 0.4722
_exptl_absorpt_correction_type numerical
_exptl_absorpt_process_details 'Bruker SADABS'
_exptl_crystal_colour colorless
_exptl_crystal_density_diffrn 1.427
_exptl_crystal_density_method 'not measured'
_exptl_crystal_description prism
_exptl_crystal_F_000 1560
_exptl_crystal_size_max 0.30
_exptl_crystal_size_mid 0.23
_exptl_crystal_size_min 0.13
_refine_diff_density_max 0.744
_refine_diff_density_min -0.409
_refine_diff_density_rms 0.061
_refine_ls_extinction_method none
_refine_ls_goodness_of_fit_ref 1.038
_refine_ls_hydrogen_treatment mixed
_refine_ls_matrix_type full
_refine_ls_number_parameters 594
_refine_ls_number_reflns 8784
_refine_ls_number_restraints 0
_refine_ls_restrained_S_all 1.038
_refine_ls_R_factor_all 0.0174
_refine_ls_R_factor_gt 0.0160
_refine_ls_shift/su_max 0.002
_refine_ls_shift/su_mean 0.000
_refine_ls_structure_factor_coef Fsqd
_refine_ls_weighting_details 'calc w=1/[\s^2^(Fo^2^)+(0.0187P)^2^+2.6655P] where P=(Fo^2^+2Fc^2^)/3'
_refine_ls_weighting_scheme calc
_refine_ls_wR_factor_gt 0.0379
_refine_ls_wR_factor_ref 0.0384
_reflns_number_gt 8352
_reflns_number_total 8784
_reflns_threshold_expression >2sigma(I)
_cod_data_source_file ICA-2013-396-60-65-1.cif
_cod_data_source_block cmu5
_cod_original_sg_symbol_H-M P2(1)/n
_cod_database_code 1512970

loop_
_symmetry_equiv_pos_as_xyz
'x, y, z'
'-x+1/2, y+1/2, -z+1/2'
'-x, -y, -z'
'x-1/2, -y-1/2, z-1/2'

loop_
_atom_site_label
_atom_site_type_symbol
_atom_site_fract_x
_atom_site_fract_y
_atom_site_fract_z
_atom_site_U_iso_or_equiv
_atom_site_adp_type
_atom_site_occupancy
_atom_site_symmetry_multiplicity
_atom_site_calc_flag
_atom_site_refinement_flags
Hf1 Hf 0.282223(5) 0.112003(6) 0.106639(2) 0.01168(2) Uani 1 1 d .
O1 O 0.35104(10) 0.25711(11) 0.15113(3) 0.0171(2) Uani 1 1 d .
O2 O 0.46400(10) 0.04569(11) 0.11794(4) 0.0191(2) Uani 1 1 d .
N1 N 0.11849(12) 0.20949(13) 0.09559(4) 0.0158(3) Uani 1 1 d .
N2 N 0.23205(13) -0.05138(13) 0.07026(4) 0.0182(3) Uani 1 1 d .
N3 N 0.26321(11) 0.01326(12) 0.17154(4) 0.0131(2) Uani 1 1 d .
N4 N 0.36503(12) 0.22444(12) 0.05409(4) 0.0149(2) Uani 1 1 d .
C1 C 0.08322(16) 0.31801(17) 0.12113(6) 0.0219(3) Uani 1 1 d .
C2 C 0.02870(15) 0.19743(18) 0.05665(6) 0.0216(3) Uani 1 1 d .
C3 C 0.11286(18) -0.11309(18) 0.06383(6) 0.0238(4) Uani 1 1 d .
C4 C 0.31689(19) -0.13284(17) 0.05083(6) 0.0253(4) Uani 1 1 d .
C5 C 0.47998(16) 0.37269(17) 0.20501(6) 0.0210(3) Uani 1 1 d .
C6 C 0.40334(14) 0.25647(15) 0.19103(5) 0.0156(3) Uani 1 1 d .
C7 C 0.39098(15) 0.15773(17) 0.21950(5) 0.0183(3) Uani 1 1 d .
C8 C 0.31851(14) 0.04471(15) 0.21048(5) 0.0151(3) Uani 1 1 d .
C9 C 0.30516(17) -0.03820(18) 0.24951(5) 0.0213(3) Uani 1 1 d .
C10 C 0.18690(14) -0.10087(14) 0.16882(5) 0.0145(3) Uani 1 1 d .
C11 C 0.23742(15) -0.22274(15) 0.16260(5) 0.0172(3) Uani 1 1 d .
C12 C 0.16042(17) -0.33001(16) 0.15776(5) 0.0212(3) Uani 1 1 d .
C13 C 0.03711(17) -0.31750(17) 0.15949(5) 0.0232(4) Uani 1 1 d .
C14 C -0.01016(16) -0.19731(17) 0.16684(5) 0.0217(3) Uani 1 1 d .
C15 C 0.06309(15) -0.08712(16) 0.17195(5) 0.0176(3) Uani 1 1 d .
C16 C 0.37199(16) -0.23883(17) 0.16260(6) 0.0214(3) Uani 1 1 d .
C17 C 0.01026(15) 0.04268(18) 0.18071(6) 0.0225(3) Uani 1 1 d .
C18 C 0.67730(17) 0.0242(2) 0.13387(6) 0.0292(4) Uani 1 1 d .
C19 C 0.56713(15) 0.08467(16) 0.10823(5) 0.0185(3) Uani 1 1 d .
C20 C 0.57783(15) 0.17436(17) 0.07636(6) 0.0213(3) Uani 1 1 d .
C21 C 0.48061(15) 0.23680(15) 0.04968(5) 0.0182(3) Uani 1 1 d .
C22 C 0.51735(18) 0.32164(19) 0.01410(7) 0.0265(4) Uani 1 1 d .
C23 C 0.27992(14) 0.29663(15) 0.02324(5) 0.0160(3) Uani 1 1 d .
C24 C 0.25159(15) 0.42474(16) 0.03308(5) 0.0197(3) Uani 1 1 d .
C25 C 0.16988(16) 0.49285(18) 0.00321(6) 0.0250(4) Uani 1 1 d .
C26 C 0.11858(17) 0.4372(2) -0.03527(6) 0.0284(4) Uani 1 1 d .
C27 C 0.14758(17) 0.31079(19) -0.04459(6) 0.0255(4) Uani 1 1 d .
C28 C 0.22852(16) 0.23873(16) -0.01568(5) 0.0206(3) Uani 1 1 d .
C29 C 0.31037(18) 0.48992(17) 0.07378(6) 0.0239(3) Uani 1 1 d .
C30 C 0.2580(2) 0.10198(18) -0.02658(6) 0.0273(4) Uani 1 1 d .
C31 C 0.7178(2) 0.5340(3) 0.15814(8) 0.0487(6) Uani 1 1 d .
C32 C 0.7797(2) 0.4172(3) 0.16409(9) 0.0475(6) Uani 1 1 d .
C33 C 0.8458(2) 0.3833(3) 0.20369(11) 0.0523(7) Uani 1 1 d .
C34 C 0.8499(2) 0.4661(3) 0.23829(9) 0.0477(6) Uani 1 1 d .
C35 C 0.7880(2) 0.5836(2) 0.23273(8) 0.0423(5) Uani 1 1 d .
C36 C 0.7238(2) 0.6167(2) 0.19399(9) 0.0421(5) Uani 1 1 d .
C37 C 0.6453(3) 0.5685(4) 0.11593(10) 0.0816(11) Uani 1 1 d .
H37A H 0.6947 0.5559 0.0927 0.122 Uiso 1 1 calc R
H37B H 0.6202 0.6593 0.1165 0.122 Uiso 1 1 calc R
H37C H 0.5733 0.5130 0.1108 0.122 Uiso 1 1 calc R
H1A H 0.000(2) 0.308(2) 0.1284(7) 0.030(6) Uiso 1 1 d .
H1B H 0.0866(19) 0.401(2) 0.1061(7) 0.024(5) Uiso 1 1 d .
H1C H 0.135(2) 0.324(2) 0.1484(7) 0.030(6) Uiso 1 1 d .
H2A H -0.052(2) 0.179(2) 0.0648(7) 0.031(6) Uiso 1 1 d .
H2B H 0.049(2) 0.130(2) 0.0373(7) 0.026(6) Uiso 1 1 d .
H2C H 0.0214(18) 0.276(2) 0.0401(7) 0.024(5) Uiso 1 1 d .
H3A H 0.0815(19) -0.1193(19) 0.0327(7) 0.023(5) Uiso 1 1 d .
H3B H 0.0551(18) -0.064(2) 0.0779(6) 0.019(5) Uiso 1 1 d .
H3C H 0.116(2) -0.199(2) 0.0750(7) 0.030(6) Uiso 1 1 d .
H4A H 0.284(2) -0.152(2) 0.0208(7) 0.029(6) Uiso 1 1 d .
H4B H 0.3316(19) -0.216(2) 0.0659(7) 0.028(5) Uiso 1 1 d .
H4C H 0.395(2) -0.089(2) 0.0508(8) 0.040(7) Uiso 1 1 d .
H5A H 0.438(2) 0.449(2) 0.1965(7) 0.034(6) Uiso 1 1 d .
H5B H 0.548(2) 0.371(2) 0.1918(8) 0.033(6) Uiso 1 1 d .
H5C H 0.506(2) 0.3750(19) 0.2351(7) 0.026(6) Uiso 1 1 d .
H7A H 0.4268(19) 0.166(2) 0.2476(7) 0.025(5) Uiso 1 1 d .
H9A H 0.298(2) -0.125(2) 0.2428(8) 0.037(7) Uiso 1 1 d .
H9B H 0.238(3) -0.011(3) 0.2601(9) 0.059(8) Uiso 1 1 d .
H9C H 0.371(2) -0.026(2) 0.2712(8) 0.040(6) Uiso 1 1 d .
H12A H 0.1955(18) -0.410(2) 0.1536(6) 0.019(5) Uiso 1 1 d .
H13A H -0.0101(19) -0.3889(19) 0.1564(7) 0.021(5) Uiso 1 1 d .
H14A H -0.0901(18) -0.1886(19) 0.1692(6) 0.018(5) Uiso 1 1 d .
H16A H 0.3869(19) -0.320(2) 0.1516(7) 0.029(6) Uiso 1 1 d .
H16B H 0.416(2) -0.232(2) 0.1924(8) 0.036(6) Uiso 1 1 d .
H16C H 0.4044(19) -0.175(2) 0.1454(7) 0.028(5) Uiso 1 1 d .
H17A H 0.059(2) 0.088(2) 0.2031(8) 0.031(6) Uiso 1 1 d .
H17B H -0.069(2) 0.035(2) 0.1890(7) 0.033(6) Uiso 1 1 d .
H17C H 0.004(2) 0.099(2) 0.1576(8) 0.037(7) Uiso 1 1 d .
H18A H 0.674(2) -0.070(3) 0.1307(8) 0.044(7) Uiso 1 1 d .
H18B H 0.679(2) 0.045(2) 0.1625(8) 0.041(7) Uiso 1 1 d .
H18C H 0.749(2) 0.052(2) 0.1248(8) 0.037(6) Uiso 1 1 d .
H20A H 0.6577(19) 0.195(2) 0.0712(7) 0.025(5) Uiso 1 1 d .
H22A H 0.482(2) 0.403(2) 0.0135(8) 0.043(7) Uiso 1 1 d .
H22B H 0.489(2) 0.284(2) -0.0141(8) 0.044(7) Uiso 1 1 d .
H22C H 0.603(2) 0.333(2) 0.0175(7) 0.030(6) Uiso 1 1 d .
H25A H 0.151(2) 0.579(2) 0.0094(8) 0.040(6) Uiso 1 1 d .
H26A H 0.066(2) 0.483(2) -0.0559(8) 0.040(6) Uiso 1 1 d .
H27A H 0.112(2) 0.272(2) -0.0707(7) 0.033(6) Uiso 1 1 d .
H29A H 0.265(2) 0.565(2) 0.0798(7) 0.032(6) Uiso 1 1 d .
H29B H 0.389(2) 0.517(2) 0.0719(7) 0.037(6) Uiso 1 1 d .
H29C H 0.320(2) 0.434(2) 0.0970(8) 0.033(6) Uiso 1 1 d .
H30A H 0.342(3) 0.088(2) -0.0245(8) 0.044(7) Uiso 1 1 d .
H30B H 0.222(2) 0.081(2) -0.0548(9) 0.043(7) Uiso 1 1 d .
H30C H 0.231(2) 0.045(3) -0.0080(9) 0.052(8) Uiso 1 1 d .
H32A H 0.774(3) 0.363(3) 0.1413(10) 0.067(9) Uiso 1 1 d .
H33A H 0.893(3) 0.296(3) 0.2087(10) 0.073(10) Uiso 1 1 d .
H34A H 0.888(3) 0.424(3) 0.2639(10) 0.062(9) Uiso 1 1 d .
H35A H 0.790(3) 0.642(3) 0.2579(10) 0.062(9) Uiso 1 1 d .
H36A H 0.6826(18) 0.689(2) 0.1869(6) 0.018(5) Uiso 1 1 d .

loop_
_atom_site_aniso_label
_atom_site_aniso_U_11
_atom_site_aniso_U_22
_atom_site_aniso_U_33
_atom_site_aniso_U_23
_atom_site_aniso_U_13
_atom_site_aniso_U_12
Hf1 0.01325(3) 0.01114(3) 0.01059(3) 0.00035(2) 0.00148(2) -0.00028(2)
O1 0.0207(5) 0.0166(5) 0.0134(5) 0.0003(4) 0.0007(4) -0.0033(4)
O2 0.0170(5) 0.0210(6) 0.0195(5) 0.0039(4) 0.0036(4) 0.0015(4)
N1 0.0163(6) 0.0164(6) 0.0148(6) 0.0008(5) 0.0023(5) 0.0011(5)
N2 0.0253(7) 0.0148(6) 0.0146(6) 0.0001(5) 0.0034(5) -0.0032(5)
N3 0.0121(6) 0.0138(6) 0.0132(6) 0.0005(5) 0.0015(4) -0.0005(5)
N4 0.0189(6) 0.0122(6) 0.0139(6) 0.0001(5) 0.0037(5) 0.0014(5)
C1 0.0222(8) 0.0199(8) 0.0241(8) -0.0003(6) 0.0052(7) 0.0044(6)
C2 0.0185(8) 0.0257(9) 0.0192(8) 0.0034(7) -0.0018(6) 0.0019(6)
C3 0.0313(10) 0.0221(9) 0.0165(8) 0.0005(6) -0.0019(7) -0.0103(7)
C4 0.0397(11) 0.0164(8) 0.0205(8) -0.0026(6) 0.0063(7) 0.0028(7)
C5 0.0225(8) 0.0221(9) 0.0188(8) -0.0036(6) 0.0037(6) -0.0082(7)
C6 0.0139(7) 0.0177(7) 0.0153(7) -0.0030(6) 0.0028(5) -0.0019(6)
C7 0.0201(7) 0.0212(8) 0.0129(7) -0.0021(6) 0.0001(6) -0.0048(6)
C8 0.0153(7) 0.0168(7) 0.0136(7) 0.0015(5) 0.0030(5) 0.0001(6)
C9 0.0265(9) 0.0233(9) 0.0134(7) 0.0034(6) 0.0007(6) -0.0070(7)
C10 0.0174(7) 0.0152(7) 0.0103(6) 0.0013(5) -0.0003(5) -0.0038(6)
C11 0.0236(8) 0.0167(7) 0.0109(7) 0.0015(5) 0.0014(6) -0.0008(6)
C12 0.0358(9) 0.0153(8) 0.0123(7) 0.0013(6) 0.0024(6) -0.0042(7)
C13 0.0315(9) 0.0217(8) 0.0148(7) 0.0023(6) -0.0020(6) -0.0145(7)
C14 0.0190(8) 0.0287(9) 0.0165(7) 0.0059(6) -0.0009(6) -0.0082(7)
C15 0.0179(7) 0.0208(8) 0.0135(7) 0.0034(6) -0.0001(6) -0.0027(6)
C16 0.0245(8) 0.0170(8) 0.0232(8) 0.0027(6) 0.0052(7) 0.0033(6)
C17 0.0159(8) 0.0248(9) 0.0270(9) 0.0045(7) 0.0041(7) 0.0006(6)
C18 0.0181(8) 0.0456(12) 0.0235(9) 0.0067(8) 0.0020(7) 0.0054(8)
C19 0.0166(7) 0.0211(8) 0.0179(7) -0.0031(6) 0.0023(6) 0.0023(6)
C20 0.0163(7) 0.0230(8) 0.0254(8) 0.0015(7) 0.0061(6) -0.0011(6)
C21 0.0227(8) 0.0144(7) 0.0188(7) -0.0001(6) 0.0076(6) 0.0004(6)
C22 0.0260(9) 0.0241(9) 0.0325(10) 0.0092(7) 0.0153(7) 0.0034(7)
C23 0.0189(7) 0.0147(7) 0.0154(7) 0.0043(6) 0.0055(6) 0.0010(6)
C24 0.0230(8) 0.0158(7) 0.0223(8) 0.0046(6) 0.0100(6) 0.0017(6)
C25 0.0267(9) 0.0205(8) 0.0301(9) 0.0104(7) 0.0116(7) 0.0071(7)
C26 0.0257(9) 0.0336(10) 0.0259(9) 0.0157(8) 0.0035(7) 0.0071(8)
C27 0.0267(9) 0.0316(10) 0.0176(8) 0.0075(7) 0.0005(7) -0.0021(7)
C28 0.0263(8) 0.0212(8) 0.0148(7) 0.0047(6) 0.0049(6) -0.0008(6)
C29 0.0348(10) 0.0137(8) 0.0248(9) -0.0001(6) 0.0100(7) 0.0004(7)
C30 0.0442(12) 0.0221(9) 0.0150(8) -0.0006(7) 0.0022(8) 0.0005(8)
C31 0.0243(10) 0.0768(19) 0.0481(13) -0.0092(12) 0.0154(9) -0.0185(11)
C32 0.0272(11) 0.0599(16) 0.0605(16) -0.0284(13) 0.0236(11) -0.0174(10)
C33 0.0383(13) 0.0422(14) 0.082(2) -0.0083(13) 0.0275(13) -0.0064(10)
C34 0.0413(13) 0.0506(15) 0.0550(15) 0.0042(12) 0.0197(11) -0.0013(11)
C35 0.0430(13) 0.0385(12) 0.0488(14) -0.0069(10) 0.0182(11) -0.0078(10)
C36 0.0348(12) 0.0407(13) 0.0548(15) -0.0046(10) 0.0199(11) -0.0127(10)
C37 0.0365(14) 0.157(4) 0.0531(17) 0.000(2) 0.0126(13) -0.0098(19)

loop_
_atom_type_symbol
_atom_type_description
_atom_type_scat_dispersion_real
_atom_type_scat_dispersion_imag
_atom_type_scat_source
C C 0.0033 0.0016 'International Tables Vol C Tables 4.2.6.8 and 6.1.1.4'
H H 0.0000 0.0000 'International Tables Vol C Tables 4.2.6.8 and 6.1.1.4'
N N 0.0061 0.0033 'International Tables Vol C Tables 4.2.6.8 and 6.1.1.4'
O O 0.0106 0.0060 'International Tables Vol C Tables 4.2.6.8 and 6.1.1.4'
Hf Hf -0.5830 6.1852 'International Tables Vol C Tables 4.2.6.8 and 6.1.1.4'

loop_
_geom_angle_atom_site_label_1
_geom_angle_atom_site_label_2
_geom_angle_atom_site_label_3
_geom_angle
N2 Hf1 N1 98.24(5)
N2 Hf1 O1 170.26(5)
N1 Hf1 O1 89.57(5)
N2 Hf1 O2 90.25(5)
N1 Hf1 O2 169.70(5)
O1 Hf1 O2 82.62(4)
N2 Hf1 N3 93.99(5)
N1 Hf1 N3 99.96(5)
O1 Hf1 N3 78.86(4)
O2 Hf1 N3 85.16(4)
N2 Hf1 N4 97.19(5)
N1 Hf1 N4 93.92(5)
O1 Hf1 N4 88.01(4)
O2 Hf1 N4 79.17(4)
N3 Hf1 N4 160.74(5)
C6 O1 Hf1 134.31(10)
C19 O2 Hf1 136.02(11)
C1 N1 C2 108.24(13)
C1 N1 Hf1 125.57(11)
C2 N1 Hf1 125.31(11)
C4 N2 C3 108.69(14)
C4 N2 Hf1 123.97(11)
C3 N2 Hf1 126.98(11)
C8 N3 C10 116.51(12)
C8 N3 Hf1 127.58(10)
C10 N3 Hf1 115.81(9)
C21 N4 C23 115.71(13)
C21 N4 Hf1 128.12(11)
C23 N4 Hf1 116.08(9)
O1 C6 C7 123.53(14)
O1 C6 C5 115.70(14)
C7 C6 C5 120.77(14)
C6 C7 C8 125.99(14)
N3 C8 C7 124.03(14)
N3 C8 C9 120.94(14)
C7 C8 C9 115.01(14)
C15 C10 C11 121.16(14)
C15 C10 N3 119.17(14)
C11 C10 N3 119.66(14)
C12 C11 C10 118.36(15)
C12 C11 C16 120.50(15)
C10 C11 C16 121.11(14)
C13 C12 C11 121.16(16)
C14 C13 C12 119.53(15)
C13 C14 C15 121.47(16)
C14 C15 C10 118.24(15)
C14 C15 C17 120.68(15)
C10 C15 C17 121.07(14)
O2 C19 C20 123.37(15)
O2 C19 C18 115.53(15)
C20 C19 C18 121.10(16)
C19 C20 C21 126.23(15)
N4 C21 C20 124.54(14)
N4 C21 C22 120.08(15)
C20 C21 C22 115.38(15)
C28 C23 C24 121.02(15)
C28 C23 N4 120.09(14)
C24 C23 N4 118.89(14)
C25 C24 C23 118.30(16)
C25 C24 C29 120.14(16)
C23 C24 C29 121.52(15)
C26 C25 C24 121.36(17)
C25 C26 C27 119.70(16)
C26 C27 C28 121.01(17)
C27 C28 C23 118.62(16)
C27 C28 C30 119.84(16)
C23 C28 C30 121.54(15)
C32 C31 C36 117.2(3)
C32 C31 C37 121.5(3)
C36 C31 C37 121.3(3)
C31 C32 C33 121.8(2)
C34 C33 C32 119.7(3)
C33 C34 C35 118.9(3)
C36 C35 C34 121.2(2)
C35 C36 C31 121.1(3)

loop_
_geom_bond_atom_site_label_1
_geom_bond_atom_site_label_2
_geom_bond_distance
Hf1 N2 2.0663(13)
Hf1 N1 2.0682(13)
Hf1 O1 2.1116(11)
Hf1 O2 2.1180(11)
Hf1 N3 2.3041(12)
Hf1 N4 2.3062(13)
O1 C6 1.2971(18)
O2 C19 1.293(2)
N1 C1 1.461(2)
N1 C2 1.465(2)
N2 C4 1.460(2)
N2 C3 1.460(2)
N3 C8 1.3220(19)
N3 C10 1.4487(19)
N4 C21 1.320(2)
N4 C23 1.4564(19)
C5 C6 1.501(2)
C6 C7 1.372(2)
C7 C8 1.424(2)
C8 C9 1.513(2)
C10 C15 1.403(2)
C10 C11 1.404(2)
C11 C12 1.396(2)
C11 C16 1.507(2)
C12 C13 1.388(3)
C13 C14 1.381(3)
C14 C15 1.396(2)
C15 C17 1.505(2)
C18 C19 1.502(2)
C19 C20 1.377(2)
C20 C21 1.423(2)
C21 C22 1.516(2)
C23 C28 1.401(2)
C23 C24 1.405(2)
C24 C25 1.396(2)
C24 C29 1.503(2)
C25 C26 1.380(3)
C26 C27 1.386(3)
C27 C28 1.396(2)
C28 C30 1.501(2)
C31 C32 1.389(4)
C31 C36 1.401(3)
C31 C37 1.487(4)
C32 C33 1.390(4)
C33 C34 1.373(4)
C34 C35 1.394(4)
C35 C36 1.357(4)

loop_
_geom_torsion_atom_site_label_1
_geom_torsion_atom_site_label_2
_geom_torsion_atom_site_label_3
_geom_torsion_atom_site_label_4
_geom_torsion
N2 Hf1 O1 C6 -16.3(4)
N1 Hf1 O1 C6 127.16(14)
O2 Hf1 O1 C6 -59.57(14)
N3 Hf1 O1 C6 26.92(14)
N4 Hf1 O1 C6 -138.91(14)
N2 Hf1 O2 C19 115.79(15)
N1 Hf1 O2 C19 -29.9(3)
O1 Hf1 O2 C19 -70.86(15)
N3 Hf1 O2 C19 -150.22(15)
N4 Hf1 O2 C19 18.52(15)
N2 Hf1 N1 C1 163.13(13)
O1 Hf1 N1 C1 -11.03(13)
O2 Hf1 N1 C1 -51.6(3)
N3 Hf1 N1 C1 67.57(13)
N4 Hf1 N1 C1 -99.01(13)
N2 Hf1 N1 C2 -28.85(13)
O1 Hf1 N1 C2 156.98(13)
O2 Hf1 N1 C2 116.4(3)
N3 Hf1 N1 C2 -124.41(13)
N4 Hf1 N1 C2 69.00(13)
N1 Hf1 N2 C4 154.14(13)
O1 Hf1 N2 C4 -62.8(3)
O2 Hf1 N2 C4 -20.02(13)
N3 Hf1 N2 C4 -105.18(13)
N4 Hf1 N2 C4 59.10(13)
N1 Hf1 N2 C3 -33.57(14)
O1 Hf1 N2 C3 109.5(3)
O2 Hf1 N2 C3 152.27(13)
N3 Hf1 N2 C3 67.11(13)
N4 Hf1 N2 C3 -128.61(13)
N2 Hf1 N3 C8 155.13(13)
N1 Hf1 N3 C8 -105.76(13)
O1 Hf1 N3 C8 -18.19(12)
O2 Hf1 N3 C8 65.22(13)
N4 Hf1 N3 C8 29.7(2)
N2 Hf1 N3 C10 -21.10(11)
N1 Hf1 N3 C10 78.00(11)
O1 Hf1 N3 C10 165.57(11)
O2 Hf1 N3 C10 -111.02(10)
N4 Hf1 N3 C10 -146.54(13)
N2 Hf1 N4 C21 -100.02(14)
N1 Hf1 N4 C21 161.15(13)
O1 Hf1 N4 C21 71.72(13)
O2 Hf1 N4 C21 -11.14(13)
N3 Hf1 N4 C21 25.0(2)
N2 Hf1 N4 C23 83.60(11)
N1 Hf1 N4 C23 -15.23(11)
O1 Hf1 N4 C23 -104.66(10)
O2 Hf1 N4 C23 172.48(11)
N3 Hf1 N4 C23 -151.40(13)
Hf1 O1 C6 C7 -23.1(2)
Hf1 O1 C6 C5 157.10(12)
O1 C6 C7 C8 -1.6(3)
C5 C6 C7 C8 178.17(16)
C10 N3 C8 C7 -176.14(15)
Hf1 N3 C8 C7 7.6(2)
C10 N3 C8 C9 2.1(2)
Hf1 N3 C8 C9 -174.10(12)
C6 C7 C8 N3 7.7(3)
C6 C7 C8 C9 -170.65(16)
C8 N3 C10 C15 92.01(17)
Hf1 N3 C10 C15 -91.33(14)
C8 N3 C10 C11 -88.77(17)
Hf1 N3 C10 C11 87.89(15)
C15 C10 C11 C12 2.6(2)
N3 C10 C11 C12 -176.58(13)
C15 C10 C11 C16 -175.34(14)
N3 C10 C11 C16 5.4(2)
C10 C11 C12 C13 -0.7(2)
C16 C11 C12 C13 177.28(15)
C11 C12 C13 C14 -1.1(2)
C12 C13 C14 C15 1.0(2)
C13 C14 C15 C10 0.9(2)
C13 C14 C15 C17 -178.93(15)
C11 C10 C15 C14 -2.7(2)
N3 C10 C15 C14 176.49(14)
C11 C10 C15 C17 177.10(15)
N3 C10 C15 C17 -3.7(2)
Hf1 O2 C19 C20 -16.9(3)
Hf1 O2 C19 C18 163.81(13)
O2 C19 C20 C21 -0.1(3)
C18 C19 C20 C21 179.17(17)
C23 N4 C21 C20 -179.85(15)
Hf1 N4 C21 C20 3.8(2)
C23 N4 C21 C22 -0.2(2)
Hf1 N4 C21 C22 -176.58(12)
C19 C20 C21 N4 5.5(3)
C19 C20 C21 C22 -174.18(17)
C21 N4 C23 C28 91.29(18)
Hf1 N4 C23 C28 -91.87(15)
C21 N4 C23 C24 -88.17(18)
Hf1 N4 C23 C24 88.67(15)
C28 C23 C24 C25 0.5(2)
N4 C23 C24 C25 179.98(14)
C28 C23 C24 C29 -177.21(15)
N4 C23 C24 C29 2.2(2)
C23 C24 C25 C26 -0.6(3)
C29 C24 C25 C26 177.18(17)
C24 C25 C26 C27 0.5(3)
C25 C26 C27 C28 -0.3(3)
C26 C27 C28 C23 0.2(3)
C26 C27 C28 C30 179.87(17)
C24 C23 C28 C27 -0.3(2)
N4 C23 C28 C27 -179.79(14)
C24 C23 C28 C30 180.00(16)
N4 C23 C28 C30 0.6(2)
C36 C31 C32 C33 -0.5(3)
C37 C31 C32 C33 -178.8(2)
C31 C32 C33 C34 0.6(4)
C32 C33 C34 C35 -0.5(4)
C33 C34 C35 C36 0.3(4)
C34 C35 C36 C31 -0.2(3)
C32 C31 C36 C35 0.3(3)
C37 C31 C36 C35 178.5(2)
